data_4087966
loop_
_publ_author_name
'Wilkins, Lewis C.'
'Wieneke, Philipp'
'Newman, Paul D.'
'Kariuki, Benson M.'
'Rominger, Frank'
'Hashmi, A. Stephen K.'
'Hansmann, Max M.'
'Melen, Rebecca L.'

_publ_section_title
;
 Pathways to Functionalized Heterocycles: Propargyl Rearrangement using
 B(C6F5)3
;
_journal_issue 21
_journal_name_full Organometallics
_journal_page_first 5298
_journal_paper_doi 10.1021/acs.organomet.5b00753
_journal_volume 34
_journal_year 2015
_chemical_formula_moiety 'C22 H5 B F15 N O2'
_chemical_formula_sum 'C22 H5 B F15 N O2'
_chemical_formula_weight 611.08
_space_group_crystal_system triclinic
_space_group_IT_number 2
_space_group_name_Hall '-P 1'
_space_group_name_H-M_alt 'P -1'
_atom_sites_solution_hydrogens geom
_atom_sites_solution_primary direct
_audit_creation_method SHELXL-2013
_cell_angle_alpha 92.431(5)
_cell_angle_beta 100.822(5)
_cell_angle_gamma 108.692(6)
_cell_formula_units_Z 2
_cell_length_a 8.2180(5)
_cell_length_b 10.6283(8)
_cell_length_c 13.5393(7)
_cell_measurement_reflns_used 2633
_cell_measurement_temperature 150(2)
_cell_measurement_theta_max 28.88
_cell_measurement_theta_min 3.857
_cell_volume 1093.56(13)
_computing_cell_refinement
;
CrysAlisPro, Agilent Technologies,
Version 1.171.37.35g (release 09-12-2014 CrysAlis171 .NET)
(compiled Dec  9 2014,15:38:47)
;
_computing_data_collection
;
CrysAlisPro, Agilent Technologies,
Version 1.171.37.35g (release 09-12-2014 CrysAlis171 .NET)
(compiled Dec  9 2014,15:38:47)
;
_computing_data_reduction
;
CrysAlisPro, Agilent Technologies,
Version 1.171.37.35g (release 09-12-2014 CrysAlis171 .NET)
(compiled Dec  9 2014,15:38:47)
;
_computing_molecular_graphics 'XSHELL, Mercury'
_computing_publication_material XCIF
_computing_structure_refinement 'SHELXL-2013 (Sheldrick, 2013)'
_computing_structure_solution SHELXS
_diffrn_ambient_temperature 150(2)
_diffrn_measured_fraction_theta_full 0.997
_diffrn_measured_fraction_theta_max 0.823
_diffrn_measurement_device_type 'SuperNova Dual Atlas with CC detector'
_diffrn_measurement_method 'omega scans'
_diffrn_radiation_type MoK\a
_diffrn_radiation_wavelength 0.71073
_diffrn_reflns_av_R_equivalents 0.0353
_diffrn_reflns_av_unetI/netI 0.0635
_diffrn_reflns_Laue_measured_fraction_full 0.997
_diffrn_reflns_Laue_measured_fraction_max 0.823
_diffrn_reflns_limit_h_max 10
_diffrn_reflns_limit_h_min -11
_diffrn_reflns_limit_k_max 14
_diffrn_reflns_limit_k_min -10
_diffrn_reflns_limit_l_max 18
_diffrn_reflns_limit_l_min -18
_diffrn_reflns_number 9676
_diffrn_reflns_point_group_measured_fraction_full 0.997
_diffrn_reflns_point_group_measured_fraction_max 0.823
_diffrn_reflns_theta_full 25.242
_diffrn_reflns_theta_max 29.778
_diffrn_reflns_theta_min 3.333
_diffrn_source 'sealed tube'
_exptl_absorpt_coefficient_mu 0.205
_exptl_absorpt_correction_T_max 0.998
_exptl_absorpt_correction_T_min 0.992
_exptl_absorpt_correction_type gaussian
_exptl_absorpt_process_details
;
CrysAlisPro, Agilent Technologies,
Version 1.171.37.35g (release 09-12-2014 CrysAlis171 .NET)
(compiled Dec  9 2014,15:38:47)
Numerical absorption correction based on gaussian integration over
a multifaceted crystal model. Empirical absorption correction using 
spherical harmonics, implemented in SCALE3 ABSPACK scaling algorithm.
;
_exptl_crystal_colour colourless
_exptl_crystal_density_diffrn 1.856
_exptl_crystal_description plate
_exptl_crystal_F_000 600
_exptl_crystal_size_max 0.290
_exptl_crystal_size_mid 0.160
_exptl_crystal_size_min 0.030
_refine_diff_density_max 0.484
_refine_diff_density_min -0.327
_refine_diff_density_rms 0.062
_refine_ls_extinction_method none
_refine_ls_goodness_of_fit_ref 1.043
_refine_ls_hydrogen_treatment constr
_refine_ls_matrix_type full
_refine_ls_number_parameters 371
_refine_ls_number_reflns 5157
_refine_ls_number_restraints 0
_refine_ls_restrained_S_all 1.043
_refine_ls_R_factor_all 0.0960
_refine_ls_R_factor_gt 0.0545
_refine_ls_shift/su_max 0.000
_refine_ls_shift/su_mean 0.000
_refine_ls_structure_factor_coef Fsqd
_refine_ls_weighting_details 'w=1/[\s^2^(Fo^2^)+(0.0518P)^2^+0.3937P] where P=(Fo^2^+2Fc^2^)/3'
_refine_ls_weighting_scheme calc
_refine_ls_wR_factor_gt 0.1167
_refine_ls_wR_factor_ref 0.1366
_reflns_Friedel_coverage 0.000
_reflns_number_gt 3298
_reflns_number_total 5157
_reflns_threshold_expression 'I > 2\s(I)'
_cod_data_source_file om5b00753_si_014.cif
_cod_data_source_block rm1558
_cod_original_cell_volume 1093.56(12)
_cod_database_code 4087966
_shelx_space_group_comment
;
The symmetry employed for this shelxl refinement is uniquely defined
by the following loop, which should always be used as a source of
symmetry information in preference to the above space-group names.
They are only intended as comments.
;
_shelx_estimated_absorpt_t_min 0.943
_shelx_estimated_absorpt_t_max 0.994
_shelxl_version_number 2013-3

loop_
_space_group_symop_operation_xyz
'x, y, z'
'-x, -y, -z'

loop_
_atom_site_label
_atom_site_type_symbol
_atom_site_fract_x
_atom_site_fract_y
_atom_site_fract_z
_atom_site_U_iso_or_equiv
_atom_site_adp_type
_atom_site_occupancy
_atom_site_site_symmetry_order
_atom_site_calc_flag
_atom_site_refinement_flags_posn
_atom_site_refinement_flags_adp
B1 B 0.8078(4) 0.3715(3) 0.2035(2) 0.0250(6) Uani 1 1 d . .
C11 C 0.8078(3) 0.2776(3) 0.10333(19) 0.0261(6) Uani 1 1 d . .
F12 F 0.50431(18) 0.24235(17) 0.04157(12) 0.0373(4) Uani 1 1 d . .
C12 C 0.6530(3) 0.2189(3) 0.0312(2) 0.0285(6) Uani 1 1 d . .
F13 F 0.4820(2) 0.07750(17) -0.11706(12) 0.0432(5) Uani 1 1 d . .
C13 C 0.6382(4) 0.1332(3) -0.0522(2) 0.0324(7) Uani 1 1 d . .
C14 C 0.7829(4) 0.1046(3) -0.0685(2) 0.0332(7) Uani 1 1 d . .
F14 F 0.7723(2) 0.02402(19) -0.14976(12) 0.0511(5) Uani 1 1 d . .
F15 F 1.0834(2) 0.13289(17) -0.01367(12) 0.0396(4) Uani 1 1 d . .
C15 C 0.9389(3) 0.1595(3) 0.0002(2) 0.0300(6) Uani 1 1 d . .
F16 F 1.10662(18) 0.28755(17) 0.14804(12) 0.0364(4) Uani 1 1 d . .
C16 C 0.9485(3) 0.2422(3) 0.0841(2) 0.0279(6) Uani 1 1 d . .
C21 C 0.6713(3) 0.2779(3) 0.26528(18) 0.0253(6) Uani 1 1 d . .
F22 F 0.48480(19) 0.40929(17) 0.26470(13) 0.0379(4) Uani 1 1 d . .
C22 C 0.5231(3) 0.2987(3) 0.2884(2) 0.0287(6) Uani 1 1 d . .
F23 F 0.2676(2) 0.23599(19) 0.35725(13) 0.0462(5) Uani 1 1 d . .
C23 C 0.4088(3) 0.2103(3) 0.3373(2) 0.0317(7) Uani 1 1 d . .
C24 C 0.4384(3) 0.0962(3) 0.3644(2) 0.0333(7) Uani 1 1 d . .
F24 F 0.3265(2) 0.00829(19) 0.40929(14) 0.0517(5) Uani 1 1 d . .
F25 F 0.6131(2) -0.04210(17) 0.36914(13) 0.0454(5) Uani 1 1 d . .
C25 C 0.5833(4) 0.0706(3) 0.3440(2) 0.0312(6) Uani 1 1 d . .
F26 F 0.83625(19) 0.13092(15) 0.27825(12) 0.0336(4) Uani 1 1 d . .
C26 C 0.6940(3) 0.1603(3) 0.29548(19) 0.0270(6) Uani 1 1 d . .
C31 C 1.0049(3) 0.4525(2) 0.27038(19) 0.0244(6) Uani 1 1 d . .
F32 F 1.0811(2) 0.55732(18) 0.12656(12) 0.0404(4) Uani 1 1 d . .
C32 C 1.1265(3) 0.5423(3) 0.2262(2) 0.0292(6) Uani 1 1 d . .
F33 F 1.4043(2) 0.70122(19) 0.22699(14) 0.0504(5) Uani 1 1 d . .
C33 C 1.2930(3) 0.6188(3) 0.2759(2) 0.0315(7) Uani 1 1 d . .
F34 F 1.51063(19) 0.67994(18) 0.42666(13) 0.0443(5) Uani 1 1 d . .
C34 C 1.3476(3) 0.6080(3) 0.3765(2) 0.0315(7) Uani 1 1 d . .
F35 F 1.2869(2) 0.50651(17) 0.52233(11) 0.0387(4) Uani 1 1 d . .
C35 C 1.2352(3) 0.5212(3) 0.42451(19) 0.0281(6) Uani 1 1 d . .
F36 F 0.96498(19) 0.36557(16) 0.42675(11) 0.0339(4) Uani 1 1 d . .
C36 C 1.0664(3) 0.4465(2) 0.37170(19) 0.0247(6) Uani 1 1 d . .
O40 O 0.7319(2) 0.47774(18) 0.15518(13) 0.0300(4) Uani 1 1 d . .
C41 C 0.7631(3) 0.5945(3) 0.1965(2) 0.0275(6) Uani 1 1 d . .
O42 O 0.8270(2) 0.63186(18) 0.29436(14) 0.0307(4) Uani 1 1 d . .
C43 C 0.8530(3) 0.7707(3) 0.3108(2) 0.0314(7) Uani 1 1 d . .
C44 C 0.8013(4) 0.8094(3) 0.2230(2) 0.0379(7) Uani 1 1 d . .
H44 H 0.8034 0.8972 0.2107 0.046 Uiso 1 1 calc R U
N45 N 0.7421(3) 0.6965(2) 0.15071(18) 0.0346(6) Uani 1 1 d . .
H45 H 0.6986 0.6946 0.0859 0.041 Uiso 1 1 calc R U
C46 C 0.9274(4) 0.8341(3) 0.4155(2) 0.0400(8) Uani 1 1 d . .
H46A H 0.9476 0.9303 0.4173 0.060 Uiso 1 1 calc R U
H46B H 1.0392 0.8195 0.4402 0.060 Uiso 1 1 calc R U
H46C H 0.8451 0.7949 0.4585 0.060 Uiso 1 1 calc R U

loop_
_atom_site_aniso_label
_atom_site_aniso_U_11
_atom_site_aniso_U_22
_atom_site_aniso_U_33
_atom_site_aniso_U_23
_atom_site_aniso_U_13
_atom_site_aniso_U_12
B1 0.0255(13) 0.0209(14) 0.0269(15) 0.0010(13) 0.0040(12) 0.0064(11)
C11 0.0303(13) 0.0220(13) 0.0230(13) 0.0020(11) 0.0057(10) 0.0047(11)
F12 0.0277(7) 0.0415(10) 0.0378(9) -0.0029(8) 0.0013(7) 0.0089(7)
C12 0.0270(12) 0.0249(14) 0.0303(14) 0.0026(12) 0.0064(11) 0.0039(11)
F13 0.0428(9) 0.0383(10) 0.0328(9) -0.0065(8) -0.0070(7) 0.0020(8)
C13 0.0386(15) 0.0257(14) 0.0234(14) 0.0023(12) 0.0001(11) 0.0015(12)
C14 0.0508(16) 0.0240(14) 0.0235(14) 0.0001(12) 0.0101(12) 0.0099(13)
F14 0.0694(12) 0.0502(12) 0.0316(9) -0.0124(9) 0.0080(8) 0.0211(9)
F15 0.0464(9) 0.0388(10) 0.0417(10) 0.0034(8) 0.0195(8) 0.0196(8)
C15 0.0367(14) 0.0257(14) 0.0322(15) 0.0064(12) 0.0160(12) 0.0116(12)
F16 0.0290(8) 0.0422(10) 0.0365(9) -0.0064(8) 0.0013(7) 0.0145(7)
C16 0.0292(13) 0.0245(14) 0.0265(14) 0.0026(11) 0.0043(11) 0.0050(11)
C21 0.0244(12) 0.0228(13) 0.0234(13) -0.0079(11) 0.0005(10) 0.0046(10)
F22 0.0345(8) 0.0363(9) 0.0489(10) 0.0035(8) 0.0097(7) 0.0198(7)
C22 0.0258(12) 0.0280(14) 0.0298(14) -0.0047(12) 0.0008(11) 0.0096(11)
F23 0.0301(8) 0.0648(13) 0.0480(10) 0.0035(9) 0.0158(8) 0.0180(8)
C23 0.0239(12) 0.0378(16) 0.0315(15) -0.0048(13) 0.0075(11) 0.0079(12)
C24 0.0299(13) 0.0348(16) 0.0281(15) 0.0015(13) 0.0130(11) -0.0023(12)
F24 0.0459(10) 0.0531(12) 0.0527(11) 0.0146(10) 0.0242(9) 0.0032(9)
F25 0.0620(11) 0.0302(9) 0.0493(11) 0.0122(8) 0.0208(9) 0.0164(8)
C25 0.0412(15) 0.0213(13) 0.0297(15) 0.0020(12) 0.0092(12) 0.0076(12)
F26 0.0377(8) 0.0281(8) 0.0431(9) 0.0071(7) 0.0163(7) 0.0173(7)
C26 0.0266(12) 0.0257(14) 0.0272(14) -0.0036(12) 0.0065(11) 0.0069(11)
C31 0.0265(12) 0.0194(13) 0.0268(14) -0.0010(11) 0.0046(10) 0.0082(10)
F32 0.0391(9) 0.0436(10) 0.0294(9) 0.0107(8) 0.0055(7) 0.0017(8)
C32 0.0315(13) 0.0273(14) 0.0278(14) 0.0019(12) 0.0058(11) 0.0087(11)
F33 0.0358(9) 0.0495(12) 0.0527(11) 0.0157(9) 0.0090(8) -0.0046(8)
C33 0.0264(13) 0.0281(15) 0.0366(16) 0.0046(13) 0.0104(12) 0.0022(11)
F34 0.0271(8) 0.0420(10) 0.0505(11) 0.0003(9) -0.0035(7) 0.0006(7)
C34 0.0227(12) 0.0258(14) 0.0407(16) -0.0046(13) 0.0029(11) 0.0041(11)
F35 0.0378(8) 0.0433(10) 0.0282(9) 0.0004(8) -0.0043(7) 0.0112(8)
C35 0.0330(13) 0.0282(14) 0.0247(14) -0.0012(12) 0.0018(11) 0.0151(12)
F36 0.0334(8) 0.0355(9) 0.0277(8) 0.0054(7) 0.0064(7) 0.0043(7)
C36 0.0255(12) 0.0196(12) 0.0296(14) 0.0006(11) 0.0092(11) 0.0065(10)
O40 0.0327(9) 0.0247(10) 0.0304(10) -0.0001(8) 0.0015(8) 0.0100(8)
C41 0.0259(12) 0.0256(14) 0.0327(15) 0.0033(12) 0.0084(11) 0.0098(11)
O42 0.0348(9) 0.0236(10) 0.0331(10) -0.0001(8) 0.0057(8) 0.0102(8)
C43 0.0289(13) 0.0225(13) 0.0448(17) 0.0017(13) 0.0120(12) 0.0092(11)
C44 0.0438(16) 0.0265(15) 0.0471(19) 0.0031(14) 0.0127(14) 0.0150(13)
N45 0.0422(13) 0.0298(13) 0.0347(13) 0.0070(11) 0.0078(11) 0.0158(11)
C46 0.0328(14) 0.0324(16) 0.0501(19) -0.0081(15) 0.0059(13) 0.0077(12)

loop_
_atom_type_symbol
_atom_type_description
_atom_type_scat_dispersion_real
_atom_type_scat_dispersion_imag
_atom_type_scat_source
C C 0.0033 0.0016 'International Tables Vol C Tables 4.2.6.8 and 6.1.1.4'
H H 0.0000 0.0000 'International Tables Vol C Tables 4.2.6.8 and 6.1.1.4'
B B 0.0013 0.0007 'International Tables Vol C Tables 4.2.6.8 and 6.1.1.4'
O O 0.0106 0.0060 'International Tables Vol C Tables 4.2.6.8 and 6.1.1.4'
F F 0.0171 0.0103 'International Tables Vol C Tables 4.2.6.8 and 6.1.1.4'
N N 0.0061 0.0033 'International Tables Vol C Tables 4.2.6.8 and 6.1.1.4'

loop_
_geom_angle_atom_site_label_1
_geom_angle_atom_site_label_2
_geom_angle_atom_site_label_3
_geom_angle
O40 B1 C21 110.0(2)
O40 B1 C31 107.2(2)
C21 B1 C31 115.5(2)
O40 B1 C11 102.6(2)
C21 B1 C11 107.47(19)
C31 B1 C11 113.3(2)
C16 C11 C12 113.7(2)
C16 C11 B1 126.4(2)
C12 C11 B1 119.7(2)
F12 C12 C13 116.1(2)
F12 C12 C11 120.1(2)
C13 C12 C11 123.8(2)
F13 C13 C14 120.1(2)
F13 C13 C12 120.1(3)
C14 C13 C12 119.8(2)
F14 C14 C15 120.4(3)
F14 C14 C13 120.7(2)
C15 C14 C13 118.9(2)
F15 C15 C14 120.2(2)
F15 C15 C16 119.8(2)
C14 C15 C16 120.0(2)
F16 C16 C15 115.0(2)
F16 C16 C11 121.2(2)
C15 C16 C11 123.8(2)
C26 C21 C22 113.8(2)
C26 C21 B1 119.2(2)
C22 C21 B1 126.8(3)
F22 C22 C23 116.2(2)
F22 C22 C21 120.7(2)
C23 C22 C21 123.1(3)
F23 C23 C24 119.7(3)
F23 C23 C22 120.3(3)
C24 C23 C22 120.0(2)
F24 C24 C23 120.6(3)
F24 C24 C25 119.9(3)
C23 C24 C25 119.5(3)
F25 C25 C26 120.8(2)
F25 C25 C24 120.2(3)
C26 C25 C24 119.0(3)
F26 C26 C25 116.6(3)
F26 C26 C21 118.9(2)
C25 C26 C21 124.5(2)
C36 C31 C32 113.7(2)
C36 C31 B1 126.6(2)
C32 C31 B1 119.7(2)
F32 C32 C33 116.3(2)
F32 C32 C31 119.1(2)
C33 C32 C31 124.6(3)
F33 C33 C32 120.9(3)
F33 C33 C34 119.8(2)
C32 C33 C34 119.3(3)
F34 C34 C35 120.2(3)
F34 C34 C33 120.5(3)
C35 C34 C33 119.2(2)
F35 C35 C34 120.4(2)
F35 C35 C36 119.8(3)
C34 C35 C36 119.8(3)
F36 C36 C31 121.6(2)
F36 C36 C35 115.0(2)
C31 C36 C35 123.4(3)
C41 O40 B1 125.0(2)
O40 C41 N45 126.5(2)
O40 C41 O42 123.7(3)
N45 C41 O42 109.8(2)
C41 O42 C43 107.1(2)
C44 C43 O42 107.5(2)
C44 C43 C46 136.2(3)
O42 C43 C46 116.3(3)
C43 C44 N45 107.2(3)
C43 C44 H44 126.4
N45 C44 H44 126.4
C41 N45 C44 108.3(2)
C41 N45 H45 125.8
C44 N45 H45 125.8
C43 C46 H46A 109.5
C43 C46 H46B 109.5
H46A C46 H46B 109.5
C43 C46 H46C 109.5
H46A C46 H46C 109.5
H46B C46 H46C 109.5

loop_
_geom_bond_atom_site_label_1
_geom_bond_atom_site_label_2
_geom_bond_distance
B1 O40 1.566(4)
B1 C21 1.630(4)
B1 C31 1.636(4)
B1 C11 1.650(3)
C11 C16 1.388(4)
C11 C12 1.391(3)
F12 C12 1.353(3)
C12 C13 1.381(4)
F13 C13 1.348(3)
C13 C14 1.371(4)
C14 F14 1.337(3)
C14 C15 1.370(4)
F15 C15 1.349(3)
C15 C16 1.380(3)
F16 C16 1.346(3)
C21 C26 1.388(4)
C21 C22 1.393(3)
F22 C22 1.347(3)
C22 C23 1.387(4)
F23 C23 1.345(3)
C23 C24 1.363(4)
C24 F24 1.340(3)
C24 C25 1.376(4)
F25 C25 1.343(3)
C25 C26 1.375(4)
F26 C26 1.360(3)
C31 C36 1.382(4)
C31 C32 1.389(4)
F32 C32 1.360(3)
C32 C33 1.371(4)
F33 C33 1.344(3)
C33 C34 1.374(4)
F34 C34 1.341(3)
C34 C35 1.362(4)
F35 C35 1.344(3)
C35 C36 1.393(3)
F36 C36 1.348(3)
O40 C41 1.266(3)
C41 N45 1.314(4)
C41 O42 1.323(3)
O42 C43 1.423(3)
C43 C44 1.313(4)
C43 C46 1.472(4)
C44 N45 1.408(3)
C44 H44 0.9500
N45 H45 0.8800
C46 H46A 0.9800
C46 H46B 0.9800
C46 H46C 0.9800
